data_2229185
loop_
_publ_author_name
'Zhao, Yu-Ling'
'Lv, Zhe'
'Tian, Bin'
'Hou, Zhe'
'Geng, Zhong-Rong'

_publ_section_title
;
 {4-[5-(4-<i>tert</i>-Butylphenyl)-1,3,4-oxadiazol-2-yl]phenyl}methanol
;
_journal_coeditor_code PK2290
_journal_issue 2
_journal_name_full 'Acta Crystallographica Section E'
_journal_page_first o251
_journal_paper_doi 10.1107/S1600536810052967
_journal_volume 67
_journal_year 2011
_chemical_formula_iupac 'C19 H20 N2 O2'
_chemical_formula_moiety 'C19 H20 N2 O2'
_chemical_formula_sum 'C19 H20 N2 O2'
_chemical_formula_weight 308.37
_chemical_melting_point_gt 381
_chemical_melting_point_lt 383
_chemical_name_systematic
;
{4-[5-(4-<i>tert</i>-Butylphenyl)-1,3,4-oxadiazol-2-yl]phenyl}methanol
;
_space_group_IT_number 14
_symmetry_cell_setting monoclinic
_symmetry_space_group_name_Hall '-P 2ybc'
_symmetry_space_group_name_H-M 'P 1 21/c 1'
_atom_sites_solution_hydrogens geom
_atom_sites_solution_primary direct
_atom_sites_solution_secondary difmap
_audit_creation_method SHELXL-97
_cell_angle_alpha 90.00
_cell_angle_beta 102.289(2)
_cell_angle_gamma 90.00
_cell_formula_units_Z 4
_cell_length_a 16.3958(18)
_cell_length_b 6.0654(7)
_cell_length_c 16.7206(19)
_cell_measurement_reflns_used 1372
_cell_measurement_temperature 185(2)
_cell_measurement_theta_max 23.32
_cell_measurement_theta_min 2.49
_cell_volume 1624.7(3)
_computing_cell_refinement 'SAINT (Bruker, 2007)'
_computing_data_collection 'SMART (Bruker, 2007)'
_computing_data_reduction 'SAINT (Bruker, 2007)'
_computing_molecular_graphics 'SHELXTL (Sheldrick, 2008)'
_computing_publication_material 'SHELXTL (Sheldrick, 2008)'
_computing_structure_refinement 'SHELXL97 (Sheldrick, 2008)'
_computing_structure_solution 'SHELXS97 (Sheldrick, 2008)'
_diffrn_ambient_temperature 185(2)
_diffrn_measured_fraction_theta_full 0.997
_diffrn_measured_fraction_theta_max 0.997
_diffrn_measurement_device_type 'Bruker SMART APEX CCD'
_diffrn_measurement_method '\f and \w'
_diffrn_radiation_monochromator graphite
_diffrn_radiation_source 'sealed tube'
_diffrn_radiation_type MoK\a
_diffrn_radiation_wavelength 0.71073
_diffrn_reflns_av_R_equivalents 0.0510
_diffrn_reflns_av_sigmaI/netI 0.0601
_diffrn_reflns_limit_h_max 19
_diffrn_reflns_limit_h_min -14
_diffrn_reflns_limit_k_max 7
_diffrn_reflns_limit_k_min -7
_diffrn_reflns_limit_l_max 19
_diffrn_reflns_limit_l_min -19
_diffrn_reflns_number 8995
_diffrn_reflns_theta_full 25.11
_diffrn_reflns_theta_max 25.11
_diffrn_reflns_theta_min 2.49
_diffrn_standards_number 0
_exptl_absorpt_coefficient_mu 0.083
_exptl_absorpt_correction_T_max 0.993
_exptl_absorpt_correction_T_min 0.974
_exptl_absorpt_correction_type multi-scan
_exptl_absorpt_process_details '(SADABS; Sheldrick, 1996)'
_exptl_crystal_colour colorless
_exptl_crystal_density_diffrn 1.261
_exptl_crystal_density_method 'not measured'
_exptl_crystal_description block
_exptl_crystal_F_000 656
_exptl_crystal_size_max 0.32
_exptl_crystal_size_mid 0.14
_exptl_crystal_size_min 0.09
_refine_diff_density_max 0.155
_refine_diff_density_min -0.135
_refine_ls_extinction_method none
_refine_ls_goodness_of_fit_ref 0.979
_refine_ls_hydrogen_treatment constr
_refine_ls_matrix_type full
_refine_ls_number_parameters 212
_refine_ls_number_reflns 2886
_refine_ls_number_restraints 0
_refine_ls_restrained_S_all 0.979
_refine_ls_R_factor_all 0.0955
_refine_ls_R_factor_gt 0.0492
_refine_ls_shift/su_max 0.000
_refine_ls_shift/su_mean 0.000
_refine_ls_structure_factor_coef Fsqd
_refine_ls_weighting_details 'calc w=1/[\s^2^(Fo^2^)+(0.0608P)^2^] where P=(Fo^2^+2Fc^2^)/3'
_refine_ls_weighting_scheme calc
_refine_ls_wR_factor_gt 0.1052
_refine_ls_wR_factor_ref 0.1217
_reflns_number_gt 1805
_reflns_number_total 2886
_reflns_threshold_expression I>2\s(I)
_cod_data_source_file pk2290.cif
_cod_data_source_block I
_cod_original_sg_symbol_H-M 'P 21/c'
_cod_database_code 2229185
_cod_database_fobs_code 2229185

loop_
_symmetry_equiv_pos_as_xyz
'x, y, z'
'-x, y+1/2, -z+1/2'
'-x, -y, -z'
'x, -y-1/2, z-1/2'

loop_
_atom_site_type_symbol
_atom_site_label
_atom_site_fract_x
_atom_site_fract_y
_atom_site_fract_z
_atom_site_U_iso_or_equiv
_atom_site_adp_type
_atom_site_calc_flag
_atom_site_refinement_flags
_atom_site_occupancy
_atom_site_disorder_assembly
_atom_site_disorder_group
O O1 0.11403(11) -0.3479(3) 0.77257(10) 0.0481(5) Uani d . 1 . .
H H1 0.1306 -0.2304 0.7974 0.072 Uiso calc R 1 . .
O O2 0.21110(9) 0.1173(2) 0.41106(9) 0.0363(4) Uani d . 1 . .
N N1 0.12828(12) 0.3966(3) 0.42308(11) 0.0396(5) Uani d . 1 . .
N N2 0.16872(13) 0.4399(3) 0.35861(11) 0.0405(5) Uani d . 1 . .
C C1 0.04959(16) -0.2996(4) 0.70351(14) 0.0423(6) Uani d . 1 . .
H H1A 0.0045 -0.2187 0.7219 0.051 Uiso calc R 1 . .
H H1B 0.0259 -0.4397 0.6784 0.051 Uiso calc R 1 . .
C C2 0.07960(15) -0.1632(4) 0.63943(13) 0.0358(6) Uani d . 1 . .
C C3 0.13751(15) -0.2496(4) 0.59808(14) 0.0388(6) Uani d . 1 . .
H H3 0.1603 -0.3919 0.6119 0.047 Uiso calc R 1 . .
C C4 0.16207(15) -0.1294(4) 0.53697(13) 0.0375(6) Uani d . 1 . .
H H4 0.2006 -0.1915 0.5081 0.045 Uiso calc R 1 . .
C C5 0.13098(15) 0.0811(3) 0.51743(13) 0.0334(6) Uani d . 1 . .
C C6 0.07323(15) 0.1692(4) 0.55888(13) 0.0373(6) Uani d . 1 . .
H H6 0.0512 0.3127 0.5458 0.045 Uiso calc R 1 . .
C C7 0.04808(15) 0.0471(4) 0.61911(13) 0.0386(6) Uani d . 1 . .
H H7 0.0086 0.1077 0.6471 0.046 Uiso calc R 1 . .
C C8 0.15439(14) 0.2058(4) 0.45132(13) 0.0335(6) Uani d . 1 . .
C C9 0.21555(15) 0.2722(4) 0.35340(13) 0.0346(6) Uani d . 1 . .
C C10 0.26874(14) 0.2326(4) 0.29488(13) 0.0338(6) Uani d . 1 . .
C C11 0.30966(17) 0.0348(4) 0.29253(16) 0.0514(7) Uani d . 1 . .
H H11 0.3055 -0.0775 0.3311 0.062 Uiso calc R 1 . .
C C12 0.35681(17) -0.0006(4) 0.23410(16) 0.0546(8) Uani d . 1 . .
H H12 0.3847 -0.1377 0.2336 0.066 Uiso calc R 1 . .
C C13 0.36454(15) 0.1577(4) 0.17643(14) 0.0366(6) Uani d . 1 . .
C C14 0.32332(15) 0.3538(4) 0.18029(14) 0.0422(6) Uani d . 1 . .
H H14 0.3276 0.4666 0.1420 0.051 Uiso calc R 1 . .
C C15 0.27591(15) 0.3921(4) 0.23804(14) 0.0424(6) Uani d . 1 . .
H H15 0.2481 0.5293 0.2386 0.051 Uiso calc R 1 . .
C C16 0.41390(15) 0.1098(4) 0.10994(14) 0.0393(6) Uani d . 1 . .
C C17 0.49387(17) -0.0160(5) 0.14583(17) 0.0589(8) Uani d . 1 . .
H H17A 0.5287 0.0726 0.1890 0.088 Uiso calc R 1 . .
H H17B 0.5245 -0.0455 0.1026 0.088 Uiso calc R 1 . .
H H17C 0.4798 -0.1559 0.1689 0.088 Uiso calc R 1 . .
C C18 0.4366(2) 0.3210(4) 0.06978(19) 0.0703(10) Uani d . 1 . .
H H18A 0.4693 0.4174 0.1117 0.105 Uiso calc R 1 . .
H H18B 0.3854 0.3971 0.0427 0.105 Uiso calc R 1 . .
H H18C 0.4696 0.2839 0.0292 0.105 Uiso calc R 1 . .
C C19 0.35905(17) -0.0327(4) 0.04458(15) 0.0532(7) Uani d . 1 . .
H H19A 0.3890 -0.0653 0.0011 0.080 Uiso calc R 1 . .
H H19B 0.3074 0.0466 0.0214 0.080 Uiso calc R 1 . .
H H19C 0.3456 -0.1708 0.0693 0.080 Uiso calc R 1 . .

loop_
_atom_site_aniso_label
_atom_site_aniso_U_11
_atom_site_aniso_U_22
_atom_site_aniso_U_33
_atom_site_aniso_U_12
_atom_site_aniso_U_13
_atom_site_aniso_U_23
O1 0.0561(13) 0.0525(10) 0.0353(10) -0.0063(9) 0.0085(9) 0.0032(8)
O2 0.0408(11) 0.0420(9) 0.0285(9) 0.0023(7) 0.0127(8) 0.0020(7)
N1 0.0450(14) 0.0458(12) 0.0301(11) 0.0014(10) 0.0128(10) 0.0014(9)
N2 0.0427(13) 0.0494(12) 0.0323(12) 0.0062(10) 0.0144(10) 0.0039(9)
C1 0.0477(18) 0.0502(15) 0.0292(14) -0.0063(12) 0.0088(13) -0.0010(11)
C2 0.0388(16) 0.0416(14) 0.0275(13) -0.0080(11) 0.0084(11) -0.0043(10)
C3 0.0436(16) 0.0367(13) 0.0373(14) -0.0020(11) 0.0114(13) -0.0019(11)
C4 0.0393(16) 0.0422(13) 0.0340(13) -0.0038(11) 0.0146(12) -0.0061(11)
C5 0.0374(15) 0.0375(13) 0.0252(12) -0.0056(11) 0.0067(11) -0.0041(10)
C6 0.0421(16) 0.0405(13) 0.0298(13) -0.0031(11) 0.0090(12) -0.0046(10)
C7 0.0427(16) 0.0475(14) 0.0282(13) -0.0042(12) 0.0134(12) -0.0102(11)
C8 0.0345(15) 0.0411(13) 0.0252(13) -0.0011(11) 0.0074(11) -0.0064(10)
C9 0.0385(16) 0.0407(13) 0.0255(13) -0.0017(12) 0.0085(12) 0.0040(10)
C10 0.0326(15) 0.0410(13) 0.0281(13) 0.0004(11) 0.0068(11) 0.0021(10)
C11 0.067(2) 0.0444(15) 0.0515(17) 0.0111(13) 0.0313(16) 0.0150(12)
C12 0.071(2) 0.0421(14) 0.0606(19) 0.0167(14) 0.0354(17) 0.0115(13)
C13 0.0366(15) 0.0410(13) 0.0342(14) -0.0008(11) 0.0119(12) 0.0010(11)
C14 0.0444(17) 0.0446(14) 0.0416(15) 0.0044(12) 0.0180(13) 0.0120(12)
C15 0.0427(16) 0.0417(13) 0.0456(15) 0.0108(12) 0.0156(13) 0.0097(12)
C16 0.0382(16) 0.0424(13) 0.0411(14) 0.0012(12) 0.0166(13) -0.0005(11)
C17 0.0458(19) 0.0787(19) 0.0555(18) 0.0067(15) 0.0181(15) -0.0091(15)
C18 0.096(3) 0.0512(17) 0.085(2) -0.0044(16) 0.066(2) 0.0018(15)
C19 0.0552(19) 0.0661(18) 0.0408(16) 0.0017(14) 0.0158(14) -0.0035(13)

loop_
_atom_type_symbol
_atom_type_description
_atom_type_scat_dispersion_real
_atom_type_scat_dispersion_imag
_atom_type_scat_source
C C 0.0033 0.0016 'International Tables Vol C Tables 4.2.6.8 and 6.1.1.4'
H H 0.0000 0.0000 'International Tables Vol C Tables 4.2.6.8 and 6.1.1.4'
N N 0.0061 0.0033 'International Tables Vol C Tables 4.2.6.8 and 6.1.1.4'
O O 0.0106 0.0060 'International Tables Vol C Tables 4.2.6.8 and 6.1.1.4'

loop_
_geom_angle_atom_site_label_1
_geom_angle_atom_site_label_2
_geom_angle_atom_site_label_3
_geom_angle_site_symmetry_1
_geom_angle_site_symmetry_3
_geom_angle
_geom_angle_publ_flag
C1 O1 H1 . . 109.5 ?
C9 O2 C8 . . 102.87(16) ?
C8 N1 N2 . . 105.96(17) ?
C9 N2 N1 . . 106.82(17) ?
O1 C1 C2 . . 113.0(2) ?
O1 C1 H1A . . 109.0 ?
C2 C1 H1A . . 109.0 ?
O1 C1 H1B . . 109.0 ?
C2 C1 H1B . . 109.0 ?
H1A C1 H1B . . 107.8 ?
C7 C2 C3 . . 118.78(19) ?
C7 C2 C1 . . 120.89(19) ?
C3 C2 C1 . . 120.3(2) ?
C4 C3 C2 . . 120.4(2) ?
C4 C3 H3 . . 119.8 ?
C2 C3 H3 . . 119.8 ?
C3 C4 C5 . . 120.6(2) ?
C3 C4 H4 . . 119.7 ?
C5 C4 H4 . . 119.7 ?
C4 C5 C6 . . 119.35(19) ?
C4 C5 C8 . . 120.90(19) ?
C6 C5 C8 . . 119.7(2) ?
C7 C6 C5 . . 119.8(2) ?
C7 C6 H6 . . 120.1 ?
C5 C6 H6 . . 120.1 ?
C6 C7 C2 . . 121.1(2) ?
C6 C7 H7 . . 119.4 ?
C2 C7 H7 . . 119.4 ?
N1 C8 O2 . . 112.30(18) ?
N1 C8 C5 . . 128.60(19) ?
O2 C8 C5 . . 119.09(19) ?
N2 C9 O2 . . 112.03(17) ?
N2 C9 C10 . . 128.56(19) ?
O2 C9 C10 . . 119.41(19) ?
C11 C10 C15 . . 118.5(2) ?
C11 C10 C9 . . 121.64(19) ?
C15 C10 C9 . . 119.8(2) ?
C10 C11 C12 . . 120.2(2) ?
C10 C11 H11 . . 119.9 ?
C12 C11 H11 . . 119.9 ?
C11 C12 C13 . . 122.1(2) ?
C11 C12 H12 . . 119.0 ?
C13 C12 H12 . . 119.0 ?
C14 C13 C12 . . 116.6(2) ?
C14 C13 C16 . . 122.48(19) ?
C12 C13 C16 . . 120.9(2) ?
C13 C14 C15 . . 122.2(2) ?
C13 C14 H14 . . 118.9 ?
C15 C14 H14 . . 118.9 ?
C10 C15 C14 . . 120.4(2) ?
C10 C15 H15 . . 119.8 ?
C14 C15 H15 . . 119.8 ?
C17 C16 C19 . . 108.9(2) ?
C17 C16 C18 . . 108.8(2) ?
C19 C16 C18 . . 108.7(2) ?
C17 C16 C13 . . 110.55(19) ?
C19 C16 C13 . . 107.72(18) ?
C18 C16 C13 . . 111.99(18) ?
C16 C17 H17A . . 109.5 ?
C16 C17 H17B . . 109.5 ?
H17A C17 H17B . . 109.5 ?
C16 C17 H17C . . 109.5 ?
H17A C17 H17C . . 109.5 ?
H17B C17 H17C . . 109.5 ?
C16 C18 H18A . . 109.5 ?
C16 C18 H18B . . 109.5 ?
H18A C18 H18B . . 109.5 ?
C16 C18 H18C . . 109.5 ?
H18A C18 H18C . . 109.5 ?
H18B C18 H18C . . 109.5 ?
C16 C19 H19A . . 109.5 ?
C16 C19 H19B . . 109.5 ?
H19A C19 H19B . . 109.5 ?
C16 C19 H19C . . 109.5 ?
H19A C19 H19C . . 109.5 ?
H19B C19 H19C . . 109.5 ?

loop_
_geom_bond_atom_site_label_1
_geom_bond_atom_site_label_2
_geom_bond_site_symmetry_2
_geom_bond_distance
_geom_bond_publ_flag
O1 C1 . 1.420(3) ?
O1 H1 . 0.8400 ?
O2 C9 . 1.359(2) ?
O2 C8 . 1.368(2) ?
N1 C8 . 1.288(3) ?
N1 N2 . 1.405(2) ?
N2 C9 . 1.289(3) ?
C1 C2 . 1.516(3) ?
C1 H1A . 0.9900 ?
C1 H1B . 0.9900 ?
C2 C7 . 1.391(3) ?
C2 C3 . 1.391(3) ?
C3 C4 . 1.383(3) ?
C3 H3 . 0.9500 ?
C4 C5 . 1.388(3) ?
C4 H4 . 0.9500 ?
C5 C6 . 1.394(3) ?
C5 C8 . 1.457(3) ?
C6 C7 . 1.382(3) ?
C6 H6 . 0.9500 ?
C7 H7 . 0.9500 ?
C9 C10 . 1.463(3) ?
C10 C11 . 1.379(3) ?
C10 C15 . 1.379(3) ?
C11 C12 . 1.386(3) ?
C11 H11 . 0.9500 ?
C12 C13 . 1.386(3) ?
C12 H12 . 0.9500 ?
C13 C14 . 1.377(3) ?
C13 C16 . 1.536(3) ?
C14 C15 . 1.382(3) ?
C14 H14 . 0.9500 ?
C15 H15 . 0.9500 ?
C16 C17 . 1.525(3) ?
C16 C19 . 1.527(3) ?
C16 C18 . 1.528(3) ?
C17 H17A . 0.9800 ?
C17 H17B . 0.9800 ?
C17 H17C . 0.9800 ?
C18 H18A . 0.9800 ?
C18 H18B . 0.9800 ?
C18 H18C . 0.9800 ?
C19 H19A . 0.9800 ?
C19 H19B . 0.9800 ?
C19 H19C . 0.9800 ?

loop_
_geom_hbond_atom_site_label_D
_geom_hbond_atom_site_label_H
_geom_hbond_atom_site_label_A
_geom_hbond_site_symmetry_A
_geom_hbond_distance_DH
_geom_hbond_distance_HA
_geom_hbond_distance_DA
_geom_hbond_angle_DHA
_geom_hbond_publ_flag
O1 H1 N2 4_566 0.84 2.07 2.906(3) 179 y

loop_
_cod_related_entry_id
_cod_related_entry_database
_cod_related_entry_code
1 ChemSpider 9682616
